data_4345251
loop_
_publ_author_name
'Han, Li-Juan'
'Yan, Wei'
'Chen, Shu-Guang'
'Shi, Zhen-Zhen'
'Zheng, He-Gen'

_publ_section_title
;
 Exploring the Detection of Metal Ions by Tailoring the Coordination Mode
 of V-Shaped Thienylpyridyl Ligand in Three MOFs.
;
_journal_issue 5
_journal_name_full 'Inorganic chemistry'
_journal_page_first 2936
_journal_page_last 2940
_journal_paper_doi 10.1021/acs.inorgchem.6b03075
_journal_volume 56
_journal_year 2017
_chemical_formula_sum 'C74 H52 N6 Ni O12 S4'
_chemical_formula_weight 1404.16
_space_group_crystal_system triclinic
_space_group_IT_number 2
_space_group_name_Hall '-P 1'
_space_group_name_H-M_alt 'P -1'
_symmetry_space_group_name_Hall '-P 1'
_symmetry_space_group_name_H-M 'P -1'
_atom_sites_solution_hydrogens geom
_audit_creation_method SHELXL-2014/7
_cell_angle_alpha 80.717(3)
_cell_angle_beta 71.753(3)
_cell_angle_gamma 69.052(3)
_cell_formula_units_Z 1
_cell_length_a 9.7139(18)
_cell_length_b 12.971(2)
_cell_length_c 14.486(3)
_cell_measurement_reflns_used 2983
_cell_measurement_temperature 293(2)
_cell_measurement_theta_max 27.567
_cell_measurement_theta_min 2.305
_cell_volume 1616.4(5)
_computing_structure_refinement 'SHELXL-2014/7 (Sheldrick, 2014)'
_diffrn_ambient_temperature 293(2)
_diffrn_measured_fraction_theta_full 0.992
_diffrn_measured_fraction_theta_max 0.992
_diffrn_measurement_device_type 'BRUKER SMART 1000'
_diffrn_measurement_method \w-scan
_diffrn_radiation_type MoK\a
_diffrn_radiation_wavelength 0.710
_diffrn_reflns_av_R_equivalents 0.0192
_diffrn_reflns_av_unetI/netI 0.0390
_diffrn_reflns_Laue_measured_fraction_full 0.992
_diffrn_reflns_Laue_measured_fraction_max 0.992
_diffrn_reflns_limit_h_max 11
_diffrn_reflns_limit_h_min -10
_diffrn_reflns_limit_k_max 15
_diffrn_reflns_limit_k_min -12
_diffrn_reflns_limit_l_max 17
_diffrn_reflns_limit_l_min -17
_diffrn_reflns_number 9193
_diffrn_reflns_point_group_measured_fraction_full 0.992
_diffrn_reflns_point_group_measured_fraction_max 0.992
_diffrn_reflns_theta_full 24.999
_diffrn_reflns_theta_max 24.999
_diffrn_reflns_theta_min 1.481
_exptl_absorpt_coefficient_mu 0.500
_exptl_absorpt_correction_T_max 0.951
_exptl_absorpt_correction_T_min 0.942
_exptl_absorpt_correction_type multi-scan
_exptl_absorpt_process_details SADABS
_exptl_crystal_colour green
_exptl_crystal_density_diffrn 1.443
_exptl_crystal_density_method 'not measured'
_exptl_crystal_description block
_exptl_crystal_F_000 726
_refine_diff_density_max 0.380
_refine_diff_density_min -0.505
_refine_diff_density_rms 0.052
_refine_ls_extinction_method none
_refine_ls_goodness_of_fit_ref 1.027
_refine_ls_hydrogen_treatment constr
_refine_ls_matrix_type full
_refine_ls_number_parameters 439
_refine_ls_number_reflns 5682
_refine_ls_number_restraints 0
_refine_ls_restrained_S_all 1.027
_refine_ls_R_factor_all 0.0602
_refine_ls_R_factor_gt 0.0412
_refine_ls_shift/su_max 0.001
_refine_ls_shift/su_mean 0.000
_refine_ls_structure_factor_coef Fsqd
_refine_ls_weighting_details 'w=1/[\s^2^(Fo^2^)+(0.0647P)^2^+0.3217P] where P=(Fo^2^+2Fc^2^)/3'
_refine_ls_weighting_scheme calc
_refine_ls_wR_factor_gt 0.1081
_refine_ls_wR_factor_ref 0.1192
_reflns_Friedel_coverage 0.000
_reflns_number_gt 4331
_reflns_number_total 5682
_reflns_threshold_expression 'I > 2\s(I)'
_cod_data_source_file ic6b03075_si_002.cif
_cod_data_source_block 2
_cod_depositor_comments 'Adding full bibliography for 4345250--4345252.cif.'
_cod_database_code 4345251
_shelx_shelxl_version_number 2014/7
_shelx_space_group_comment
;
The symmetry employed for this shelxl refinement is uniquely defined
by the following loop, which should always be used as a source of
symmetry information in preference to the above space-group names.
They are only intended as comments.
;

loop_
_space_group_symop_operation_xyz
'x, y, z'
'-x, -y, -z'

loop_
_atom_site_label
_atom_site_type_symbol
_atom_site_fract_x
_atom_site_fract_y
_atom_site_fract_z
_atom_site_U_iso_or_equiv
_atom_site_adp_type
_atom_site_occupancy
_atom_site_site_symmetry_order
_atom_site_calc_flag
_atom_site_refinement_flags_posn
_atom_site_refinement_flags_adp
_atom_site_refinement_flags_occupancy
Ni1 Ni 0.0000 0.5000 0.5000 0.03554(15) Uani 1 2 d S . P
S1 S 0.74153(8) 0.45659(6) 0.21634(6) 0.0494(2) Uani 1 1 d . . .
S2 S 0.32726(8) 0.06408(5) 0.43679(6) 0.0471(2) Uani 1 1 d . . .
O1 O 0.7271(4) 1.1249(3) 0.0511(3) 0.1248(12) Uani 1 1 d . . .
O2 O 0.5815(3) 1.3033(3) 0.0554(2) 0.0963(9) Uani 1 1 d . . .
H2A H 0.6650 1.3128 0.0332 0.144 Uiso 1 1 calc R U .
O3 O 0.0484(3) 1.10362(18) 0.2126(2) 0.0831(8) Uani 1 1 d . . .
O4 O -0.1218(3) 0.66446(17) 0.31753(16) 0.0616(6) Uani 1 1 d . . .
O5 O 0.0122(2) 0.64431(13) 0.42328(14) 0.0415(4) Uani 1 1 d . . .
O6 O 0.0935(2) 0.53612(14) 0.59663(14) 0.0461(5) Uani 1 1 d . . .
H6A H 0.1107 0.4876 0.6497 0.055 Uiso 1 1 calc R U .
H6B H 0.1181 0.6008 0.5868 0.055 Uiso 1 1 calc R U .
N1 N 1.1621(4) 0.6527(3) 0.0217(2) 0.0786(9) Uani 1 1 d . . .
N2 N 0.3158(3) -0.35149(19) 0.52920(19) 0.0512(6) Uani 1 1 d . . .
N3 N 0.2199(2) 0.41910(17) 0.41004(16) 0.0393(5) Uani 1 1 d . . .
C1 C 0.6016(5) 1.1970(4) 0.0672(3) 0.0780(11) Uani 1 1 d . . .
C2 C 1.1589(5) 0.5632(3) 0.0780(3) 0.0863(12) Uani 1 1 d . . .
H2B H 1.2501 0.5159 0.0899 0.104 Uiso 1 1 calc R U .
C3 C 0.3195(4) 1.2513(3) 0.1457(3) 0.0723(10) Uani 1 1 d . . .
H3A H 0.3170 1.3235 0.1465 0.087 Uiso 1 1 calc R U .
C4 C 0.6044(4) 0.6378(3) 0.1394(3) 0.0681(10) Uani 1 1 d . . .
H4A H 0.5835 0.7057 0.1046 0.082 Uiso 1 1 calc R U .
C5 C 0.3233(4) 1.0381(3) 0.1442(3) 0.0769(11) Uani 1 1 d . . .
H5A H 0.3245 0.9662 0.1434 0.092 Uiso 1 1 calc R U .
C6 C 1.0318(6) 0.7187(4) 0.0059(3) 0.0838(13) Uani 1 1 d . . .
H6C H 1.0321 0.7832 -0.0330 0.101 Uiso 1 1 calc R U .
C7 C 0.4584(4) 1.0636(3) 0.1087(3) 0.0788(11) Uani 1 1 d . . .
H7A H 0.5508 1.0079 0.0858 0.095 Uiso 1 1 calc R U .
C8 C 0.0805(4) 0.9458(3) 0.3250(3) 0.0681(10) Uani 1 1 d . . .
H8A H 0.1213 0.9780 0.3582 0.082 Uiso 1 1 calc R U .
C9 C 0.4915(4) 0.5898(3) 0.1888(3) 0.0641(9) Uani 1 1 d . . .
H9A H 0.3887 0.6226 0.1903 0.077 Uiso 1 1 calc R U .
C10 C 0.1862(4) 1.2252(3) 0.1831(3) 0.0738(11) Uani 1 1 d . . .
H10A H 0.0944 1.2794 0.2103 0.089 Uiso 1 1 calc R U .
C11 C 0.2345(3) -0.2508(2) 0.5618(2) 0.0512(7) Uani 1 1 d . . .
H11A H 0.1461 -0.2436 0.6132 0.061 Uiso 1 1 calc R U .
C12 C -0.0115(4) 0.9489(3) 0.1895(2) 0.0597(8) Uani 1 1 d . . .
H12A H -0.0324 0.9828 0.1315 0.072 Uiso 1 1 calc R U .
C13 C 0.4422(4) -0.3570(2) 0.4564(2) 0.0519(7) Uani 1 1 d . . .
H13A H 0.5021 -0.4260 0.4320 0.062 Uiso 1 1 calc R U .
C14 C 0.8906(4) 0.6024(3) 0.1037(2) 0.0537(8) Uani 1 1 d . . .
C15 C 0.0572(4) 0.8455(2) 0.3592(3) 0.0571(8) Uani 1 1 d . . .
H15A H 0.0822 0.8104 0.4158 0.069 Uiso 1 1 calc R U .
C16 C 1.0276(4) 0.5352(3) 0.1205(3) 0.0759(11) Uani 1 1 d . . .
H16A H 1.0316 0.4711 0.1606 0.091 Uiso 1 1 calc R U .
C17 C 0.4568(4) 1.1706(3) 0.1071(2) 0.0647(9) Uani 1 1 d . . .
C18 C -0.0350(3) 0.8489(2) 0.2249(2) 0.0523(7) Uani 1 1 d . . .
H18A H -0.0732 0.8161 0.1905 0.063 Uiso 1 1 calc R U .
C19 C 0.5784(3) -0.0608(2) 0.3373(2) 0.0497(7) Uani 1 1 d . . .
H19A H 0.6578 -0.1227 0.3099 0.060 Uiso 1 1 calc R U .
C20 C 0.5833(3) 0.0485(2) 0.3130(2) 0.0493(7) Uani 1 1 d . . .
H20A H 0.6665 0.0652 0.2689 0.059 Uiso 1 1 calc R U .
C21 C 0.3142(3) 0.4729(2) 0.3547(2) 0.0402(6) Uani 1 1 d . . .
H21A H 0.2810 0.5496 0.3555 0.048 Uiso 1 1 calc R U .
C22 C 0.4911(3) -0.2689(2) 0.4144(2) 0.0479(7) Uani 1 1 d . . .
H22A H 0.5818 -0.2792 0.3644 0.058 Uiso 1 1 calc R U .
C23 C 0.1892(4) 1.1192(3) 0.1802(3) 0.0615(9) Uani 1 1 d . . .
C24 C 0.0429(3) 0.9968(2) 0.2417(3) 0.0599(9) Uani 1 1 d . . .
C25 C 0.8932(5) 0.6974(3) 0.0445(2) 0.0726(10) Uani 1 1 d . . .
H25A H 0.8041 0.7461 0.0307 0.087 Uiso 1 1 calc R U .
C26 C 0.4033(3) -0.1640(2) 0.4475(2) 0.0392(6) Uani 1 1 d . . .
C27 C -0.0027(3) 0.7971(2) 0.3103(2) 0.0395(6) Uani 1 1 d . . .
C28 C 0.2724(3) -0.1566(2) 0.5249(2) 0.0460(7) Uani 1 1 d . . .
H28A H 0.2112 -0.0889 0.5513 0.055 Uiso 1 1 calc R U .
C29 C -0.0399(3) 0.6929(2) 0.3523(2) 0.0392(6) Uani 1 1 d . . .
C30 C 0.4133(3) 0.2475(2) 0.35520(18) 0.0350(6) Uani 1 1 d . . .
C31 C 0.5101(3) 0.3047(2) 0.29829(19) 0.0377(6) Uani 1 1 d . . .
H31A H 0.6082 0.2663 0.2618 0.045 Uiso 1 1 calc R U .
C32 C 0.7472(4) 0.5767(2) 0.1467(2) 0.0502(7) Uani 1 1 d . . .
C33 C 0.4595(3) 0.4199(2) 0.29609(19) 0.0380(6) Uani 1 1 d . . .
C34 C 0.2692(3) 0.3090(2) 0.4089(2) 0.0401(6) Uani 1 1 d . . .
H34A H 0.2030 0.2714 0.4463 0.048 Uiso 1 1 calc R U .
C35 C 0.4484(3) -0.0666(2) 0.40367(19) 0.0380(6) Uani 1 1 d . . .
C36 C 0.5478(3) 0.4894(2) 0.2348(2) 0.0428(6) Uani 1 1 d . . .
C37 C 0.4541(3) 0.1263(2) 0.36070(18) 0.0361(6) Uani 1 1 d . . .

loop_
_atom_site_aniso_label
_atom_site_aniso_U_11
_atom_site_aniso_U_22
_atom_site_aniso_U_33
_atom_site_aniso_U_23
_atom_site_aniso_U_13
_atom_site_aniso_U_12
Ni1 0.0307(3) 0.0247(2) 0.0524(3) 0.0067(2) -0.0094(2) -0.01589(18)
S1 0.0416(4) 0.0507(4) 0.0568(5) 0.0117(3) -0.0058(3) -0.0292(3)
S2 0.0433(4) 0.0306(3) 0.0616(5) -0.0007(3) 0.0015(3) -0.0199(3)
O1 0.078(2) 0.146(3) 0.151(3) 0.028(2) -0.009(2) -0.073(2)
O2 0.098(2) 0.119(2) 0.096(2) 0.0225(17) -0.0130(16) -0.0889(19)
O3 0.0548(14) 0.0519(13) 0.145(2) 0.0478(14) -0.0335(14) -0.0377(11)
O4 0.0832(16) 0.0515(12) 0.0721(15) 0.0163(11) -0.0363(13) -0.0434(11)
O5 0.0384(10) 0.0297(9) 0.0582(12) 0.0104(9) -0.0150(9) -0.0175(8)
O6 0.0519(12) 0.0349(10) 0.0615(12) 0.0075(9) -0.0205(10) -0.0263(8)
N1 0.088(2) 0.106(3) 0.0625(19) -0.0027(18) 0.0012(17) -0.075(2)
N2 0.0580(16) 0.0371(13) 0.0670(16) 0.0107(12) -0.0220(13) -0.0274(11)
N3 0.0343(12) 0.0318(11) 0.0533(13) 0.0056(10) -0.0101(10) -0.0177(9)
C1 0.080(3) 0.113(3) 0.064(2) 0.016(2) -0.018(2) -0.070(3)
C2 0.069(3) 0.080(3) 0.111(3) -0.005(2) 0.003(2) -0.048(2)
C3 0.078(3) 0.068(2) 0.090(3) 0.035(2) -0.036(2) -0.053(2)
C4 0.070(2) 0.0537(19) 0.083(2) 0.0307(18) -0.0208(19) -0.0387(17)
C5 0.073(3) 0.074(2) 0.091(3) 0.005(2) -0.006(2) -0.051(2)
C6 0.112(4) 0.112(3) 0.058(2) 0.024(2) -0.017(2) -0.090(3)
C7 0.066(2) 0.092(3) 0.083(3) -0.002(2) -0.0003(19) -0.050(2)
C8 0.072(2) 0.0516(19) 0.105(3) 0.0273(19) -0.046(2) -0.0444(17)
C9 0.0518(19) 0.0566(19) 0.085(2) 0.0287(17) -0.0234(17) -0.0292(15)
C10 0.065(2) 0.058(2) 0.106(3) 0.039(2) -0.032(2) -0.0401(17)
C11 0.0503(18) 0.0512(18) 0.0577(18) 0.0113(14) -0.0133(14) -0.0306(14)
C12 0.059(2) 0.0573(19) 0.0580(19) 0.0248(16) -0.0126(16) -0.0284(16)
C13 0.0583(19) 0.0312(14) 0.068(2) 0.0001(14) -0.0189(16) -0.0171(13)
C14 0.068(2) 0.0620(19) 0.0431(16) -0.0012(14) -0.0024(14) -0.0474(17)
C15 0.0593(19) 0.0494(17) 0.078(2) 0.0262(16) -0.0344(17) -0.0347(15)
C16 0.061(2) 0.064(2) 0.100(3) 0.005(2) -0.002(2) -0.0396(18)
C17 0.074(2) 0.094(3) 0.0501(18) 0.0256(18) -0.0218(17) -0.065(2)
C18 0.0551(19) 0.0518(18) 0.0506(17) 0.0043(14) -0.0095(14) -0.0259(14)
C19 0.0464(17) 0.0290(14) 0.0640(19) -0.0001(13) -0.0040(14) -0.0118(12)
C20 0.0396(16) 0.0406(15) 0.0608(18) 0.0061(14) -0.0007(13) -0.0201(12)
C21 0.0377(14) 0.0284(13) 0.0573(17) 0.0073(12) -0.0129(12) -0.0186(11)
C22 0.0483(17) 0.0345(15) 0.0623(19) 0.0010(13) -0.0114(14) -0.0199(12)
C23 0.058(2) 0.060(2) 0.077(2) 0.0357(17) -0.0274(17) -0.0421(17)
C24 0.0410(17) 0.0418(16) 0.094(3) 0.0278(17) -0.0156(17) -0.0262(13)
C25 0.090(3) 0.093(3) 0.061(2) 0.0246(19) -0.0230(19) -0.070(2)
C26 0.0422(15) 0.0335(13) 0.0498(16) 0.0060(12) -0.0199(13) -0.0192(11)
C27 0.0331(14) 0.0355(14) 0.0474(15) 0.0093(12) -0.0060(12) -0.0175(11)
C28 0.0487(17) 0.0353(14) 0.0548(17) 0.0026(13) -0.0105(14) -0.0199(12)
C29 0.0354(14) 0.0328(13) 0.0477(16) 0.0000(12) -0.0038(12) -0.0167(11)
C30 0.0381(14) 0.0320(13) 0.0394(14) 0.0036(11) -0.0114(11) -0.0186(11)
C31 0.0362(14) 0.0360(14) 0.0417(14) 0.0017(11) -0.0051(11) -0.0192(11)
C32 0.063(2) 0.0516(17) 0.0449(16) 0.0059(14) -0.0051(14) -0.0413(15)
C33 0.0366(14) 0.0360(14) 0.0461(15) 0.0041(12) -0.0103(12) -0.0211(11)
C34 0.0364(15) 0.0319(13) 0.0538(16) 0.0052(12) -0.0095(12) -0.0191(11)
C35 0.0386(15) 0.0309(13) 0.0474(15) 0.0009(11) -0.0134(12) -0.0149(11)
C36 0.0454(16) 0.0410(15) 0.0487(16) 0.0054(13) -0.0104(13) -0.0278(12)
C37 0.0399(15) 0.0310(13) 0.0403(14) 0.0044(11) -0.0094(12) -0.0192(11)

loop_
_atom_type_symbol
_atom_type_description
_atom_type_scat_dispersion_real
_atom_type_scat_dispersion_imag
_atom_type_scat_source
C C 0.0033 0.0016 'International Tables Vol C Tables 4.2.6.8 and 6.1.1.4'
H H 0.0000 0.0000 'International Tables Vol C Tables 4.2.6.8 and 6.1.1.4'
N N 0.0061 0.0033 'International Tables Vol C Tables 4.2.6.8 and 6.1.1.4'
Ni Ni 0.3393 1.1124 'International Tables Vol C Tables 4.2.6.8 and 6.1.1.4'
O O 0.0106 0.0060 'International Tables Vol C Tables 4.2.6.8 and 6.1.1.4'
S S 0.1246 0.1234 'International Tables Vol C Tables 4.2.6.8 and 6.1.1.4'

loop_
_geom_angle_atom_site_label_1
_geom_angle_atom_site_label_2
_geom_angle_atom_site_label_3
_geom_angle
_geom_angle_site_symmetry_1
_geom_angle_site_symmetry_3
O5 Ni1 O5 180.0 2_566 .
O5 Ni1 O6 88.24(7) 2_566 2_566
O5 Ni1 O6 91.76(7) . 2_566
O5 Ni1 O6 91.76(7) 2_566 .
O5 Ni1 O6 88.24(7) . .
O6 Ni1 O6 180.0 2_566 .
O5 Ni1 N3 91.66(7) 2_566 .
O5 Ni1 N3 88.34(7) . .
O6 Ni1 N3 88.32(8) 2_566 .
O6 Ni1 N3 91.68(8) . .
O5 Ni1 N3 88.34(7) 2_566 2_566
O5 Ni1 N3 91.66(7) . 2_566
O6 Ni1 N3 91.68(8) 2_566 2_566
O6 Ni1 N3 88.32(8) . 2_566
N3 Ni1 N3 180.0 . 2_566
C36 S1 C32 92.96(14) . .
C37 S2 C35 92.85(12) . .
C1 O2 H2A 109.5 . .
C23 O3 C24 118.8(2) . .
C29 O5 Ni1 130.26(17) . .
Ni1 O6 H6A 120.0 . .
Ni1 O6 H6B 120.0 . .
H6A O6 H6B 120.0 . .
C2 N1 C6 117.3(3) . .
C13 N2 C11 115.0(2) . .
C34 N3 C21 117.9(2) . .
C34 N3 Ni1 119.03(17) . .
C21 N3 Ni1 123.01(17) . .
O1 C1 O2 124.1(4) . .
O1 C1 C17 122.0(4) . .
O2 C1 C17 113.9(4) . .
N1 C2 C16 123.6(4) . .
N1 C2 H2B 118.2 . .
C16 C2 H2B 118.2 . .
C10 C3 C17 120.3(3) . .
C10 C3 H3A 119.8 . .
C17 C3 H3A 119.8 . .
C32 C4 C9 114.2(3) . .
C32 C4 H4A 122.9 . .
C9 C4 H4A 122.9 . .
C23 C5 C7 119.4(4) . .
C23 C5 H5A 120.3 . .
C7 C5 H5A 120.3 . .
N1 C6 C25 123.5(4) . .
N1 C6 H6C 118.2 . .
C25 C6 H6C 118.2 . .
C17 C7 C5 120.7(4) . .
C17 C7 H7A 119.7 . .
C5 C7 H7A 119.7 . .
C24 C8 C15 119.1(3) . .
C24 C8 H8A 120.4 . .
C15 C8 H8A 120.4 . .
C36 C9 C4 113.1(3) . .
C36 C9 H9A 123.4 . .
C4 C9 H9A 123.4 . .
C23 C10 C3 119.9(4) . .
C23 C10 H10A 120.1 . .
C3 C10 H10A 120.1 . .
N2 C11 C28 124.6(3) . .
N2 C11 H11A 117.7 . .
C28 C11 H11A 117.7 . .
C24 C12 C18 118.7(3) . .
C24 C12 H12A 120.7 . .
C18 C12 H12A 120.7 . .
N2 C13 C22 125.2(3) . .
N2 C13 H13A 117.4 . .
C22 C13 H13A 117.4 . .
C16 C14 C25 116.7(3) . .
C16 C14 C32 122.4(3) . .
C25 C14 C32 121.0(3) . .
C27 C15 C8 120.8(3) . .
C27 C15 H15A 119.6 . .
C8 C15 H15A 119.6 . .
C14 C16 C2 119.9(4) . .
C14 C16 H16A 120.0 . .
C2 C16 H16A 120.0 . .
C7 C17 C3 118.9(3) . .
C7 C17 C1 120.1(4) . .
C3 C17 C1 121.0(4) . .
C27 C18 C12 121.2(3) . .
C27 C18 H18A 119.4 . .
C12 C18 H18A 119.4 . .
C35 C19 C20 113.8(2) . .
C35 C19 H19A 123.1 . .
C20 C19 H19A 123.1 . .
C37 C20 C19 113.2(3) . .
C37 C20 H20A 123.4 . .
C19 C20 H20A 123.4 . .
N3 C21 C33 123.2(2) . .
N3 C21 H21A 118.4 . .
C33 C21 H21A 118.4 . .
C13 C22 C26 119.1(3) . .
C13 C22 H22A 120.4 . .
C26 C22 H22A 120.4 . .
C5 C23 C10 120.8(3) . .
C5 C23 O3 123.8(3) . .
C10 C23 O3 115.3(3) . .
C8 C24 C12 121.4(3) . .
C8 C24 O3 119.8(3) . .
C12 C24 O3 118.6(3) . .
C14 C25 C6 118.9(4) . .
C14 C25 H25A 120.5 . .
C6 C25 H25A 120.5 . .
C22 C26 C28 116.6(2) . .
C22 C26 C35 121.4(2) . .
C28 C26 C35 122.0(2) . .
C15 C27 C18 118.7(3) . .
C15 C27 C29 120.4(2) . .
C18 C27 C29 120.9(3) . .
C11 C28 C26 119.3(3) . .
C11 C28 H28A 120.3 . .
C26 C28 H28A 120.3 . .
O4 C29 O5 125.9(2) . .
O4 C29 C27 118.4(2) . .
O5 C29 C27 115.7(2) . .
C34 C30 C31 117.6(2) . .
C34 C30 C37 118.4(2) . .
C31 C30 C37 124.0(2) . .
C30 C31 C33 119.7(2) . .
C30 C31 H31A 120.2 . .
C33 C31 H31A 120.2 . .
C4 C32 C14 128.2(3) . .
C4 C32 S1 109.7(2) . .
C14 C32 S1 122.1(3) . .
C21 C33 C31 117.8(2) . .
C21 C33 C36 117.6(2) . .
C31 C33 C36 124.6(2) . .
N3 C34 C30 123.7(2) . .
N3 C34 H34A 118.1 . .
C30 C34 H34A 118.1 . .
C19 C35 C26 129.5(2) . .
C19 C35 S2 110.2(2) . .
C26 C35 S2 120.4(2) . .
C9 C36 C33 126.9(3) . .
C9 C36 S1 110.0(2) . .
C33 C36 S1 123.0(2) . .
C20 C37 C30 130.1(2) . .
C20 C37 S2 110.04(19) . .
C30 C37 S2 119.89(19) . .

loop_
_geom_bond_atom_site_label_1
_geom_bond_atom_site_label_2
_geom_bond_distance
_geom_bond_site_symmetry_2
Ni1 O5 2.0390(17) 2_566
Ni1 O5 2.0390(17) .
Ni1 O6 2.0770(18) 2_566
Ni1 O6 2.0771(18) .
Ni1 N3 2.111(2) .
Ni1 N3 2.111(2) 2_566
S1 C36 1.715(3) .
S1 C32 1.723(3) .
S2 C37 1.720(3) .
S2 C35 1.723(2) .
O1 C1 1.221(5) .
O2 C1 1.312(5) .
O2 H2A 0.8200 .
O3 C23 1.377(4) .
O3 C24 1.397(3) .
O4 C29 1.243(3) .
O5 C29 1.264(3) .
O6 H6A 0.9300 .
O6 H6B 0.9300 .
N1 C2 1.312(5) .
N1 C6 1.315(5) .
N2 C13 1.333(4) .
N2 C11 1.335(4) .
N3 C34 1.335(3) .
N3 C21 1.336(3) .
C1 C17 1.483(5) .
C2 C16 1.380(5) .
C2 H2B 0.9300 .
C3 C10 1.378(5) .
C3 C17 1.383(5) .
C3 H3A 0.9300 .
C4 C32 1.356(4) .
C4 C9 1.399(4) .
C4 H4A 0.9300 .
C5 C23 1.359(5) .
C5 C7 1.388(5) .
C5 H5A 0.9300 .
C6 C25 1.395(5) .
C6 H6C 0.9300 .
C7 C17 1.380(5) .
C7 H7A 0.9300 .
C8 C24 1.369(5) .
C8 C15 1.387(4) .
C8 H8A 0.9300 .
C9 C36 1.370(4) .
C9 H9A 0.9300 .
C10 C23 1.372(5) .
C10 H10A 0.9300 .
C11 C28 1.379(4) .
C11 H11A 0.9300 .
C12 C24 1.369(5) .
C12 C18 1.386(4) .
C12 H12A 0.9300 .
C13 C22 1.373(4) .
C13 H13A 0.9300 .
C14 C16 1.377(5) .
C14 C25 1.387(4) .
C14 C32 1.470(4) .
C15 C27 1.377(4) .
C15 H15A 0.9300 .
C16 H16A 0.9300 .
C18 C27 1.380(4) .
C18 H18A 0.9300 .
C19 C35 1.345(4) .
C19 C20 1.418(4) .
C19 H19A 0.9300 .
C20 C37 1.359(4) .
C20 H20A 0.9300 .
C21 C33 1.389(4) .
C21 H21A 0.9300 .
C22 C26 1.391(4) .
C22 H22A 0.9300 .
C25 H25A 0.9300 .
C26 C28 1.391(4) .
C26 C35 1.468(3) .
C27 C29 1.508(3) .
C28 H28A 0.9300 .
C30 C34 1.386(3) .
C30 C31 1.389(3) .
C30 C37 1.473(3) .
C31 C33 1.395(3) .
C31 H31A 0.9300 .
C33 C36 1.468(3) .
C34 H34A 0.9300 .

loop_
_geom_torsion_atom_site_label_1
_geom_torsion_atom_site_label_2
_geom_torsion_atom_site_label_3
_geom_torsion_atom_site_label_4
_geom_torsion
C6 N1 C2 C16 0.2(6)
C2 N1 C6 C25 -1.0(6)
C23 C5 C7 C17 -1.9(6)
C32 C4 C9 C36 -0.3(5)
C17 C3 C10 C23 -1.4(6)
C13 N2 C11 C28 0.7(4)
C11 N2 C13 C22 -0.4(4)
C24 C8 C15 C27 0.2(5)
C25 C14 C16 C2 -1.0(5)
C32 C14 C16 C2 179.8(3)
N1 C2 C16 C14 0.8(6)
C5 C7 C17 C3 3.0(6)
C5 C7 C17 C1 -178.7(4)
C10 C3 C17 C7 -1.4(5)
C10 C3 C17 C1 -179.6(3)
O1 C1 C17 C7 -13.3(6)
O2 C1 C17 C7 169.6(3)
O1 C1 C17 C3 164.9(4)
O2 C1 C17 C3 -12.2(5)
C24 C12 C18 C27 -0.8(5)
C35 C19 C20 C37 -0.9(4)
C34 N3 C21 C33 0.5(4)
Ni1 N3 C21 C33 179.4(2)
N2 C13 C22 C26 -1.2(5)
C7 C5 C23 C10 -1.0(6)
C7 C5 C23 O3 176.8(4)
C3 C10 C23 C5 2.6(6)
C3 C10 C23 O3 -175.3(3)
C24 O3 C23 C5 22.5(5)
C24 O3 C23 C10 -159.6(3)
C15 C8 C24 C12 -2.6(5)
C15 C8 C24 O3 172.4(3)
C18 C12 C24 C8 2.9(5)
C18 C12 C24 O3 -172.1(3)
C23 O3 C24 C8 69.4(5)
C23 O3 C24 C12 -115.5(4)
C16 C14 C25 C6 0.2(5)
C32 C14 C25 C6 179.5(3)
N1 C6 C25 C14 0.8(6)
C13 C22 C26 C28 2.4(4)
C13 C22 C26 C35 -178.6(3)
C8 C15 C27 C18 1.8(5)
C8 C15 C27 C29 -174.9(3)
C12 C18 C27 C15 -1.5(4)
C12 C18 C27 C29 175.2(3)
N2 C11 C28 C26 0.5(5)
C22 C26 C28 C11 -2.1(4)
C35 C26 C28 C11 178.9(3)
Ni1 O5 C29 O4 5.3(4)
Ni1 O5 C29 C27 -177.32(15)
C15 C27 C29 O4 165.4(3)
C18 C27 C29 O4 -11.3(4)
C15 C27 C29 O5 -12.2(4)
C18 C27 C29 O5 171.1(2)
C34 C30 C31 C33 -0.8(4)
C37 C30 C31 C33 178.4(2)
C9 C4 C32 C14 179.7(3)
C9 C4 C32 S1 0.1(4)
C16 C14 C32 C4 176.9(4)
C25 C14 C32 C4 -2.3(5)
C16 C14 C32 S1 -3.6(4)
C25 C14 C32 S1 177.2(2)
C36 S1 C32 C4 0.1(3)
C36 S1 C32 C14 -179.5(2)
N3 C21 C33 C31 -2.3(4)
N3 C21 C33 C36 176.6(2)
C30 C31 C33 C21 2.4(4)
C30 C31 C33 C36 -176.5(2)
C21 N3 C34 C30 1.3(4)
Ni1 N3 C34 C30 -177.7(2)
C31 C30 C34 N3 -1.2(4)
C37 C30 C34 N3 179.6(2)
C20 C19 C35 C26 -178.9(3)
C20 C19 C35 S2 0.7(3)
C22 C26 C35 C19 -7.6(4)
C28 C26 C35 C19 171.4(3)
C22 C26 C35 S2 172.8(2)
C28 C26 C35 S2 -8.2(4)
C37 S2 C35 C19 -0.3(2)
C37 S2 C35 C26 179.4(2)
C4 C9 C36 C33 177.2(3)
C4 C9 C36 S1 0.4(4)
C21 C33 C36 C9 -35.9(4)
C31 C33 C36 C9 143.0(3)
C21 C33 C36 S1 140.5(2)
C31 C33 C36 S1 -40.7(4)
C32 S1 C36 C9 -0.3(3)
C32 S1 C36 C33 -177.2(2)
C19 C20 C37 C30 -179.2(3)
C19 C20 C37 S2 0.7(3)
C34 C30 C37 C20 177.0(3)
C31 C30 C37 C20 -2.2(5)
C34 C30 C37 S2 -2.9(3)
C31 C30 C37 S2 177.9(2)
C35 S2 C37 C20 -0.3(2)
C35 S2 C37 C30 179.7(2)
